data_7001445
loop_
_publ_author_name
'Antonioli, Bianca'
'B\"uchner, Bernd'
'Clegg, Jack K.'
'Gloe, Kerstin'
'Gloe, Karsten'
'G\"otzke, Linda'
'Heine, Axel'
'J\"ager, Anne'
'Jolliffe, Katrina A.'
'Kataeva, Olga'
'Kataev, Vladislav'
'Klingeler, R\"udiger'
'Krause, Tilo'
'Lindoy, Leonard F.'
'Popa, Andreia'
'Seichter, Wilhelm'
'Wenzel, Marco'

_publ_section_title
;
 Interaction of an extended series of N-substituted di(2-picolyl)amine
 derivatives with copper(II). Synthetic, structural, magnetic and
 solution studies
;
_journal_issue 24
_journal_name_full 'Dalton Transactions'
_journal_page_first 4795
_journal_page_last 4805
_journal_paper_doi 10.1039/b901832h
_journal_year 2009
_chemical_compound_source Synthesis
_chemical_formula_moiety 'C32 H32 Cl4 Cu2 N6'
_chemical_formula_sum 'C32 H32 Cl4 Cu2 N6'
_chemical_formula_weight 769.52
_space_group_IT_number 14
_symmetry_cell_setting monoclinic
_symmetry_Int_Tables_number 14
_symmetry_space_group_name_Hall '-P 2yn'
_symmetry_space_group_name_H-M 'P 1 21/n 1'
_atom_sites_solution_hydrogens geom
_atom_sites_solution_primary direct
_atom_sites_solution_secondary difmap
_audit_creation_method SHELXL-97
_cell_angle_alpha 90.00
_cell_angle_beta 90.17(1)
_cell_angle_gamma 90.00
_cell_formula_units_Z 2
_cell_length_a 8.702(1)
_cell_length_b 12.422(1)
_cell_length_c 14.911(2)
_cell_measurement_reflns_used 189
_cell_measurement_temperature 198(2)
_cell_measurement_theta_max 21.28
_cell_measurement_theta_min 3.27
_cell_volume 1611.8(3)
_computing_cell_refinement 'Dirax/lsq (Duisenberg & Schreurs, 1989-2000)'
_computing_data_collection 'Collect (Nonius BV, 1997-2000)'
_computing_data_reduction 'EvalCCD (Duisenberg & Schreurs 1990-2000)'
_computing_molecular_graphics 'Schakal-99 (E.Keller 1999)'
_computing_publication_material 'XCIF 6.12 (Sheldrick, 1997)'
_computing_structure_refinement 'SHELXL-97 (Sheldrick, 1997)'
_computing_structure_solution 'SHELXS-97 (Sheldrick, 1990)'
_diffrn_ambient_temperature 198(2)
_diffrn_detector_area_resol_mean 9
_diffrn_measured_fraction_theta_full 0.999
_diffrn_measured_fraction_theta_max 0.999
_diffrn_measurement_device_type KappaCCD
_diffrn_measurement_method CCD
_diffrn_radiation_monochromator graphite
_diffrn_radiation_probe x-ray
_diffrn_radiation_type MoK\a
_diffrn_radiation_wavelength 0.71073
_diffrn_reflns_av_R_equivalents 0.0387
_diffrn_reflns_av_sigmaI/netI 0.0281
_diffrn_reflns_limit_h_max 12
_diffrn_reflns_limit_h_min -12
_diffrn_reflns_limit_k_max 17
_diffrn_reflns_limit_k_min -17
_diffrn_reflns_limit_l_max 21
_diffrn_reflns_limit_l_min -21
_diffrn_reflns_number 37856
_diffrn_reflns_theta_full 30.51
_diffrn_reflns_theta_max 30.51
_diffrn_reflns_theta_min 3.16
_diffrn_source 'fine-focus sealed tube'
_exptl_absorpt_coefficient_mu 1.685
_exptl_absorpt_correction_T_max 0.8496
_exptl_absorpt_correction_T_min 0.7627
_exptl_absorpt_correction_type multi-scan
_exptl_absorpt_process_details 'SADABS version 2.03.(Sheldrick,Bruker AXS Inc.'
_exptl_crystal_colour green
_exptl_crystal_density_diffrn 1.585
_exptl_crystal_density_method 'not measured'
_exptl_crystal_description block
_exptl_crystal_F_000 784
_exptl_crystal_recrystallization_method 'Vapor Diffusion'
_exptl_crystal_size_max 0.17
_exptl_crystal_size_mid 0.14
_exptl_crystal_size_min 0.10
_refine_diff_density_max 0.893
_refine_diff_density_min -0.499
_refine_diff_density_rms 0.073
_refine_ls_extinction_method none
_refine_ls_goodness_of_fit_ref 1.027
_refine_ls_hydrogen_treatment constr
_refine_ls_matrix_type full
_refine_ls_number_parameters 199
_refine_ls_number_reflns 4935
_refine_ls_number_restraints 0
_refine_ls_restrained_S_all 1.027
_refine_ls_R_factor_all 0.0575
_refine_ls_R_factor_gt 0.0369
_refine_ls_shift/su_max 0.000
_refine_ls_shift/su_mean 0.000
_refine_ls_structure_factor_coef Fsqd
_refine_ls_weighting_details 'calc w=1/[\s^2^(Fo^2^)+(0.0384P)^2^+1.2425P] where P=(Fo^2^+2Fc^2^)/3'
_refine_ls_weighting_scheme calc
_refine_ls_wR_factor_gt 0.0818
_refine_ls_wR_factor_ref 0.0891
_reflns_number_gt 3785
_reflns_number_total 4935
_reflns_threshold_expression >2sigma(I)
_cod_data_source_file b901832h.txt
_cod_data_source_block tilo16
_cod_original_cell_volume 1611.9(3)
_cod_original_sg_symbol_H-M 'P 21/n'
_cod_database_code 7001445

loop_
_symmetry_equiv_pos_as_xyz
'x, y, z'
'-x+1/2, y+1/2, -z+1/2'
'-x, -y, -z'
'x-1/2, -y-1/2, z-1/2'

loop_
_atom_site_label
_atom_site_type_symbol
_atom_site_fract_x
_atom_site_fract_y
_atom_site_fract_z
_atom_site_U_iso_or_equiv
_atom_site_adp_type
_atom_site_occupancy
_atom_site_symmetry_multiplicity
_atom_site_calc_flag
_atom_site_refinement_flags
_atom_site_disorder_assembly
_atom_site_disorder_group
Cu1 Cu 0.96749(3) 0.150920(19) 0.236345(16) 0.02538(8) Uani 1 1 d . . .
Cl2 Cl 0.80563(6) 0.20107(4) 0.37126(3) 0.03417(12) Uani 1 1 d . . .
Cl3 Cl 1.07180(8) 0.30606(5) 0.18800(5) 0.04886(16) Uani 1 1 d . . .
N1 N 0.9185(2) -0.01090(14) 0.24775(11) 0.0275(3) Uani 1 1 d . . .
C2 C 1.0086(3) -0.07932(17) 0.18346(14) 0.0318(4) Uani 1 1 d . . .
H2A H 0.9673 -0.1536 0.1850 0.038 Uiso 1 1 calc R . .
H2B H 1.1169 -0.0822 0.2039 0.038 Uiso 1 1 calc R . .
C3 C 1.0044(2) -0.03911(16) 0.08799(13) 0.0277(4) Uani 1 1 d . . .
C4 C 0.9038(2) -0.08363(17) 0.02547(14) 0.0303(4) Uani 1 1 d . . .
H4 H 0.8383 -0.1413 0.0423 0.036 Uiso 1 1 calc R . .
C5 C 0.8990(2) -0.04392(18) -0.06146(14) 0.0307(4) Uani 1 1 d . . .
H5 H 0.8287 -0.0739 -0.1034 0.037 Uiso 1 1 calc R . .
N20 N 1.1429(2) 0.10509(17) 0.31616(13) 0.0361(4) Uani 1 1 d . . .
C21 C 1.2719(3) 0.1596(3) 0.3351(2) 0.0546(7) Uani 1 1 d . . .
H21 H 1.2988 0.2204 0.2999 0.065 Uiso 1 1 calc R . .
C22 C 1.3677(4) 0.1280(4) 0.4063(2) 0.0740(11) Uani 1 1 d . . .
H22 H 1.4606 0.1655 0.4185 0.089 Uiso 1 1 calc R . .
C23 C 1.3241(4) 0.0414(4) 0.4583(2) 0.0731(11) Uani 1 1 d . . .
H23 H 1.3829 0.0226 0.5098 0.088 Uiso 1 1 calc R . .
C24 C 1.1979(4) -0.0172(3) 0.43644(17) 0.0556(8) Uani 1 1 d . . .
H24 H 1.1710 -0.0797 0.4696 0.067 Uiso 1 1 calc R . .
C25 C 1.1093(3) 0.0167(2) 0.36444(14) 0.0388(5) Uani 1 1 d . . .
C26 C 0.9654(3) -0.04013(18) 0.33964(14) 0.0388(5) Uani 1 1 d . . .
H26A H 0.9816 -0.1189 0.3434 0.047 Uiso 1 1 calc R . .
H26B H 0.8830 -0.0204 0.3822 0.047 Uiso 1 1 calc R . .
N30 N 0.7855(2) 0.14556(15) 0.15373(12) 0.0307(4) Uani 1 1 d . . .
C31 C 0.7460(3) 0.2199(2) 0.09218(16) 0.0431(6) Uani 1 1 d . . .
H31 H 0.8122 0.2795 0.0824 0.052 Uiso 1 1 calc R . .
C32 C 0.6124(3) 0.2121(3) 0.04302(18) 0.0547(8) Uani 1 1 d . . .
H32 H 0.5876 0.2647 -0.0009 0.066 Uiso 1 1 calc R . .
C33 C 0.5166(3) 0.1278(3) 0.0583(2) 0.0597(9) Uani 1 1 d . . .
H33 H 0.4220 0.1227 0.0266 0.072 Uiso 1 1 calc R . .
C34 C 0.5565(3) 0.0490(3) 0.12000(19) 0.0541(7) Uani 1 1 d . . .
H34 H 0.4909 -0.0107 0.1307 0.065 Uiso 1 1 calc R . .
C35 C 0.6957(2) 0.0597(2) 0.16620(15) 0.0351(5) Uani 1 1 d . . .
C36 C 0.7506(3) -0.02142(19) 0.23339(16) 0.0379(5) Uani 1 1 d . . .
H36A H 0.6964 -0.0104 0.2909 0.045 Uiso 1 1 calc R . .
H36B H 0.7267 -0.0949 0.2117 0.045 Uiso 1 1 calc R . .

loop_
_atom_site_aniso_label
_atom_site_aniso_U_11
_atom_site_aniso_U_22
_atom_site_aniso_U_33
_atom_site_aniso_U_23
_atom_site_aniso_U_13
_atom_site_aniso_U_12
Cu1 0.02659(12) 0.02241(12) 0.02713(13) 0.00398(10) -0.00067(9) -0.00228(10)
Cl2 0.0428(3) 0.0296(2) 0.0302(2) -0.0022(2) 0.0059(2) 0.0080(2)
Cl3 0.0525(4) 0.0320(3) 0.0622(4) 0.0117(3) 0.0094(3) -0.0122(3)
N1 0.0374(9) 0.0232(8) 0.0221(8) 0.0008(6) 0.0076(6) -0.0018(7)
C2 0.0425(12) 0.0274(10) 0.0257(10) 0.0003(8) 0.0066(8) 0.0049(9)
C3 0.0321(10) 0.0270(9) 0.0240(9) -0.0023(8) 0.0076(7) 0.0030(8)
C4 0.0322(10) 0.0307(10) 0.0282(10) -0.0008(8) 0.0081(8) -0.0044(9)
C5 0.0316(10) 0.0350(11) 0.0254(9) -0.0047(8) 0.0042(8) -0.0041(9)
N20 0.0313(9) 0.0415(10) 0.0355(10) -0.0046(8) -0.0043(7) 0.0029(8)
C21 0.0344(13) 0.0686(19) 0.0606(17) -0.0087(15) -0.0088(12) -0.0015(13)
C22 0.0382(15) 0.120(3) 0.064(2) -0.014(2) -0.0163(14) 0.0016(18)
C23 0.0524(18) 0.117(3) 0.0501(17) -0.0016(19) -0.0088(14) 0.042(2)
C24 0.0653(18) 0.0678(19) 0.0336(12) 0.0000(12) -0.0034(12) 0.0363(16)
C25 0.0530(14) 0.0386(12) 0.0248(10) -0.0017(9) 0.0010(9) 0.0190(11)
C26 0.0652(16) 0.0284(10) 0.0229(10) 0.0055(8) 0.0083(10) 0.0069(11)
N30 0.0320(9) 0.0330(9) 0.0270(8) -0.0027(7) -0.0012(7) 0.0045(8)
C31 0.0495(14) 0.0449(13) 0.0347(12) -0.0011(10) -0.0070(10) 0.0144(12)
C32 0.0526(16) 0.071(2) 0.0402(14) -0.0083(13) -0.0137(12) 0.0270(16)
C33 0.0388(14) 0.092(2) 0.0477(15) -0.0250(16) -0.0148(12) 0.0168(16)
C34 0.0320(12) 0.074(2) 0.0564(16) -0.0272(15) 0.0030(11) -0.0072(13)
C35 0.0288(10) 0.0425(12) 0.0340(11) -0.0149(10) 0.0054(8) -0.0013(9)
C36 0.0396(12) 0.0333(11) 0.0409(12) -0.0064(10) 0.0146(9) -0.0128(10)

loop_
_atom_type_symbol
_atom_type_description
_atom_type_scat_dispersion_real
_atom_type_scat_dispersion_imag
_atom_type_scat_source
C C 0.0033 0.0016 'International Tables Vol C Tables 4.2.6.8 and 6.1.1.4'
H H 0.0000 0.0000 'International Tables Vol C Tables 4.2.6.8 and 6.1.1.4'
N N 0.0061 0.0033 'International Tables Vol C Tables 4.2.6.8 and 6.1.1.4'
Cl Cl 0.1484 0.1585 'International Tables Vol C Tables 4.2.6.8 and 6.1.1.4'
Cu Cu 0.3201 1.2651 'International Tables Vol C Tables 4.2.6.8 and 6.1.1.4'

loop_
_geom_angle_atom_site_label_1
_geom_angle_atom_site_label_2
_geom_angle_atom_site_label_3
_geom_angle
_geom_angle_site_symmetry_1
_geom_angle_site_symmetry_3
_geom_angle_publ_flag
N30 Cu1 N20 161.69(8) . . ?
N30 Cu1 N1 81.67(7) . . ?
N20 Cu1 N1 80.35(8) . . ?
N30 Cu1 Cl3 98.64(6) . . ?
N20 Cu1 Cl3 97.21(6) . . ?
N1 Cu1 Cl3 160.95(5) . . ?
N30 Cu1 Cl2 93.21(6) . . ?
N20 Cu1 Cl2 91.29(6) . . ?
N1 Cu1 Cl2 93.36(5) . . ?
Cl3 Cu1 Cl2 105.62(3) . . ?
C26 N1 C36 112.51(17) . . ?
C26 N1 C2 108.05(17) . . ?
C36 N1 C2 111.96(17) . . ?
C26 N1 Cu1 105.07(13) . . ?
C36 N1 Cu1 106.15(13) . . ?
C2 N1 Cu1 112.96(12) . . ?
N1 C2 C3 113.78(17) . . ?
N1 C2 H2A 108.8 . . ?
C3 C2 H2A 108.8 . . ?
N1 C2 H2B 108.8 . . ?
C3 C2 H2B 108.8 . . ?
H2A C2 H2B 107.7 . . ?
C5 C3 C4 118.98(18) 3_755 . ?
C5 C3 C2 120.11(19) 3_755 . ?
C4 C3 C2 120.91(19) . . ?
C5 C4 C3 120.10(19) . . ?
C5 C4 H4 119.9 . . ?
C3 C4 H4 119.9 . . ?
C4 C5 C3 120.9(2) . 3_755 ?
C4 C5 H5 119.5 . . ?
C3 C5 H5 119.5 3_755 . ?
C21 N20 C25 118.9(2) . . ?
C21 N20 Cu1 127.9(2) . . ?
C25 N20 Cu1 112.39(16) . . ?
N20 C21 C22 120.9(3) . . ?
N20 C21 H21 119.5 . . ?
C22 C21 H21 119.5 . . ?
C23 C22 C21 118.6(3) . . ?
C23 C22 H22 120.7 . . ?
C21 C22 H22 120.7 . . ?
C24 C23 C22 120.5(3) . . ?
C24 C23 H23 119.8 . . ?
C22 C23 H23 119.8 . . ?
C23 C24 C25 118.2(3) . . ?
C23 C24 H24 120.9 . . ?
C25 C24 H24 120.9 . . ?
N20 C25 C24 122.7(3) . . ?
N20 C25 C26 116.1(2) . . ?
C24 C25 C26 121.1(3) . . ?
N1 C26 C25 110.24(18) . . ?
N1 C26 H26A 109.6 . . ?
C25 C26 H26A 109.6 . . ?
N1 C26 H26B 109.6 . . ?
C25 C26 H26B 109.6 . . ?
H26A C26 H26B 108.1 . . ?
C35 N30 C31 119.6(2) . . ?
C35 N30 Cu1 113.73(15) . . ?
C31 N30 Cu1 126.61(17) . . ?
N30 C31 C32 121.9(3) . . ?
N30 C31 H31 119.0 . . ?
C32 C31 H31 119.0 . . ?
C33 C32 C31 118.9(3) . . ?
C33 C32 H32 120.5 . . ?
C31 C32 H32 120.5 . . ?
C32 C33 C34 120.1(2) . . ?
C32 C33 H33 119.9 . . ?
C34 C33 H33 119.9 . . ?
C33 C34 C35 118.4(3) . . ?
C33 C34 H34 120.8 . . ?
C35 C34 H34 120.8 . . ?
N30 C35 C34 120.9(2) . . ?
N30 C35 C36 116.41(19) . . ?
C34 C35 C36 122.7(2) . . ?
N1 C36 C35 110.46(17) . . ?
N1 C36 H36A 109.6 . . ?
C35 C36 H36A 109.6 . . ?
N1 C36 H36B 109.6 . . ?
C35 C36 H36B 109.6 . . ?
H36A C36 H36B 108.1 . . ?

loop_
_geom_bond_atom_site_label_1
_geom_bond_atom_site_label_2
_geom_bond_distance
_geom_bond_site_symmetry_2
_geom_bond_publ_flag
Cu1 N30 2.0043(19) . ?
Cu1 N20 2.015(2) . ?
Cu1 N1 2.0620(17) . ?
Cu1 Cl3 2.2498(7) . ?
Cu1 Cl2 2.5370(9) . ?
N1 C26 1.474(3) . ?
N1 C36 1.482(3) . ?
N1 C2 1.503(3) . ?
C2 C3 1.509(3) . ?
C2 H2A 0.9900 . ?
C2 H2B 0.9900 . ?
C3 C5 1.389(3) 3_755 ?
C3 C4 1.392(3) . ?
C4 C5 1.387(3) . ?
C4 H4 0.9500 . ?
C5 C3 1.389(3) 3_755 ?
C5 H5 0.9500 . ?
N20 C21 1.340(3) . ?
N20 C25 1.346(3) . ?
C21 C22 1.405(4) . ?
C21 H21 0.9500 . ?
C22 C23 1.380(6) . ?
C22 H22 0.9500 . ?
C23 C24 1.356(5) . ?
C23 H23 0.9500 . ?
C24 C25 1.385(3) . ?
C24 H24 0.9500 . ?
C25 C26 1.483(4) . ?
C26 H26A 0.9900 . ?
C26 H26B 0.9900 . ?
N30 C35 1.336(3) . ?
N30 C31 1.346(3) . ?
C31 C32 1.376(4) . ?
C31 H31 0.9500 . ?
C32 C33 1.358(5) . ?
C32 H32 0.9500 . ?
C33 C34 1.387(5) . ?
C33 H33 0.9500 . ?
C34 C35 1.398(3) . ?
C34 H34 0.9500 . ?
C35 C36 1.498(4) . ?
C36 H36A 0.9900 . ?
C36 H36B 0.9900 . ?

loop_
_geom_torsion_atom_site_label_1
_geom_torsion_atom_site_label_2
_geom_torsion_atom_site_label_3
_geom_torsion_atom_site_label_4
_geom_torsion
_geom_torsion_site_symmetry_1
_geom_torsion_site_symmetry_2
_geom_torsion_site_symmetry_3
_geom_torsion_site_symmetry_4
_geom_torsion_publ_flag
N30 Cu1 N1 C26 -148.77(15) . . . . ?
N20 Cu1 N1 C26 34.73(14) . . . . ?
Cl3 Cu1 N1 C26 118.87(17) . . . . ?
Cl2 Cu1 N1 C26 -56.01(13) . . . . ?
N30 Cu1 N1 C36 -29.38(13) . . . . ?
N20 Cu1 N1 C36 154.12(14) . . . . ?
Cl3 Cu1 N1 C36 -121.74(17) . . . . ?
Cl2 Cu1 N1 C36 63.38(12) . . . . ?
N30 Cu1 N1 C2 93.68(15) . . . . ?
N20 Cu1 N1 C2 -82.82(15) . . . . ?
Cl3 Cu1 N1 C2 1.3(3) . . . . ?
Cl2 Cu1 N1 C2 -173.56(13) . . . . ?
C26 N1 C2 C3 -164.73(19) . . . . ?
C36 N1 C2 C3 70.8(2) . . . . ?
Cu1 N1 C2 C3 -48.9(2) . . . . ?
N1 C2 C3 C5 81.0(2) . . . 3_755 ?
N1 C2 C3 C4 -98.5(2) . . . . ?
C5 C3 C4 C5 -1.1(3) 3_755 . . . ?
C2 C3 C4 C5 178.47(19) . . . . ?
C3 C4 C5 C3 1.1(3) . . . 3_755 ?
N30 Cu1 N20 C21 153.9(2) . . . . ?
N1 Cu1 N20 C21 165.0(2) . . . . ?
Cl3 Cu1 N20 C21 4.1(2) . . . . ?
Cl2 Cu1 N20 C21 -101.8(2) . . . . ?
N30 Cu1 N20 C25 -36.8(3) . . . . ?
N1 Cu1 N20 C25 -25.73(15) . . . . ?
Cl3 Cu1 N20 C25 173.38(15) . . . . ?
Cl2 Cu1 N20 C25 67.46(15) . . . . ?
C25 N20 C21 C22 -2.5(4) . . . . ?
Cu1 N20 C21 C22 166.1(2) . . . . ?
N20 C21 C22 C23 -1.9(5) . . . . ?
C21 C22 C23 C24 5.3(5) . . . . ?
C22 C23 C24 C25 -4.1(5) . . . . ?
C21 N20 C25 C24 3.8(3) . . . . ?
Cu1 N20 C25 C24 -166.56(19) . . . . ?
C21 N20 C25 C26 -179.7(2) . . . . ?
Cu1 N20 C25 C26 10.0(2) . . . . ?
C23 C24 C25 N20 -0.5(4) . . . . ?
C23 C24 C25 C26 -176.8(2) . . . . ?
C36 N1 C26 C25 -153.68(18) . . . . ?
C2 N1 C26 C25 82.2(2) . . . . ?
Cu1 N1 C26 C25 -38.6(2) . . . . ?
N20 C25 C26 N1 20.3(3) . . . . ?
C24 C25 C26 N1 -163.1(2) . . . . ?
N20 Cu1 N30 C35 30.7(3) . . . . ?
N1 Cu1 N30 C35 19.66(14) . . . . ?
Cl3 Cu1 N30 C35 -179.60(14) . . . . ?
Cl2 Cu1 N30 C35 -73.26(14) . . . . ?
N20 Cu1 N30 C31 -151.8(2) . . . . ?
N1 Cu1 N30 C31 -162.8(2) . . . . ?
Cl3 Cu1 N30 C31 -2.09(19) . . . . ?
Cl2 Cu1 N30 C31 104.24(19) . . . . ?
C35 N30 C31 C32 2.0(3) . . . . ?
Cu1 N30 C31 C32 -175.37(19) . . . . ?
N30 C31 C32 C33 1.2(4) . . . . ?
C31 C32 C33 C34 -2.5(4) . . . . ?
C32 C33 C34 C35 0.7(4) . . . . ?
C31 N30 C35 C34 -3.8(3) . . . . ?
Cu1 N30 C35 C34 173.89(17) . . . . ?
C31 N30 C35 C36 177.8(2) . . . . ?
Cu1 N30 C35 C36 -4.5(2) . . . . ?
C33 C34 C35 N30 2.5(4) . . . . ?
C33 C34 C35 C36 -179.2(2) . . . . ?
C26 N1 C36 C35 148.82(18) . . . . ?
C2 N1 C36 C35 -89.3(2) . . . . ?
Cu1 N1 C36 C35 34.43(19) . . . . ?
N30 C35 C36 N1 -21.1(3) . . . . ?
C34 C35 C36 N1 160.5(2) . . . . ?
